data_4334650
loop_
_publ_author_name
'Li-Yi Zhang'
'Liang-Jin Xu'
'Xu Zhang'
'Jin-Yun Wang'
'Jia Li'
'Zhong-Ning Chen'

_publ_section_title
;
 Spectroscopic and Phosphorescent Modulation in Triphosphine-Supported
 PtAg2 Heterotrinuclear Alkynyl Complexes
;
_journal_name_full 'Inorganic Chemistry'
_journal_page_first 5167
_journal_page_last 5175
_journal_paper_doi 10.1021/ic4000457
_journal_volume 52
_journal_year 2013
_chemical_formula_sum 'C92 H92 Ag2 Cl10 O8 P6 Pt'
_chemical_formula_weight 2276.81
_chemical_name_systematic
; 
 ? 
;
_space_group_IT_number 14
_symmetry_cell_setting monoclinic
_symmetry_space_group_name_Hall '-P 2yn'
_symmetry_space_group_name_H-M 'P 1 21/n 1'
_atom_sites_solution_hydrogens geom
_atom_sites_solution_primary direct
_atom_sites_solution_secondary difmap
_audit_creation_method SHELXL-97
_cell_angle_alpha 90.00
_cell_angle_beta 105.120(4)
_cell_angle_gamma 90.00
_cell_formula_units_Z 2
_cell_length_a 15.485(3)
_cell_length_b 16.633(3)
_cell_length_c 19.919(4)
_cell_measurement_temperature 293(2)
_cell_volume 4952.8(16)
_computing_structure_refinement 'SHELXL-97 (Sheldrick, 1997)'
_computing_structure_solution 'SHELXS-97 (Sheldrick, 1990)'
_diffrn_ambient_temperature 293(2)
_diffrn_measured_fraction_theta_full 0.991
_diffrn_measured_fraction_theta_max 0.991
_diffrn_radiation_monochromator graphite
_diffrn_radiation_source 'fine-focus sealed tube'
_diffrn_radiation_type MoK\a
_diffrn_radiation_wavelength 0.71073
_diffrn_reflns_av_R_equivalents 0.0325
_diffrn_reflns_av_sigmaI/netI 0.0307
_diffrn_reflns_limit_h_max 19
_diffrn_reflns_limit_h_min -20
_diffrn_reflns_limit_k_max 21
_diffrn_reflns_limit_k_min -21
_diffrn_reflns_limit_l_max 25
_diffrn_reflns_limit_l_min -25
_diffrn_reflns_number 38739
_diffrn_reflns_theta_full 27.48
_diffrn_reflns_theta_max 27.48
_diffrn_reflns_theta_min 2.29
_exptl_absorpt_coefficient_mu 2.218
_exptl_absorpt_correction_T_max 0.6704
_exptl_absorpt_correction_T_min 0.1770
_exptl_absorpt_correction_type multi-scan
_exptl_crystal_density_diffrn 1.527
_exptl_crystal_F_000 2280
_exptl_crystal_size_max 0.70
_exptl_crystal_size_mid 0.62
_exptl_crystal_size_min 0.60
_refine_diff_density_max 0.999
_refine_diff_density_min -0.752
_refine_diff_density_rms 0.090
_refine_ls_extinction_method none
_refine_ls_goodness_of_fit_ref 1.063
_refine_ls_hydrogen_treatment constr
_refine_ls_matrix_type full
_refine_ls_number_parameters 613
_refine_ls_number_reflns 11269
_refine_ls_number_restraints 267
_refine_ls_restrained_S_all 1.103
_refine_ls_R_factor_all 0.0465
_refine_ls_R_factor_gt 0.0421
_refine_ls_shift/su_max 0.000
_refine_ls_shift/su_mean 0.000
_refine_ls_structure_factor_coef Fsqd
_refine_ls_weighting_details 'calc w=1/[\s^2^(Fo^2^)+(0.0757P)^2^+1.5310P] where P=(Fo^2^+2Fc^2^)/3'
_refine_ls_weighting_scheme calc
_refine_ls_wR_factor_gt 0.1201
_refine_ls_wR_factor_ref 0.1242
_reflns_number_gt 10296
_reflns_number_total 11269
_reflns_threshold_expression >2sigma(I)
_cod_data_source_file ic4000457_si_002_03.cif
_cod_data_source_block 4_4CH2Cl2
_cod_original_cell_volume 4952.6(16)
_cod_database_code 4334650

loop_
_symmetry_equiv_pos_as_xyz
'x, y, z'
'-x+1/2, y+1/2, -z+1/2'
'-x, -y, -z'
'x-1/2, -y-1/2, z-1/2'

loop_
_atom_site_label
_atom_site_type_symbol
_atom_site_fract_x
_atom_site_fract_y
_atom_site_fract_z
_atom_site_U_iso_or_equiv
_atom_site_adp_type
_atom_site_occupancy
_atom_site_symmetry_multiplicity
_atom_site_calc_flag
_atom_site_refinement_flags
_atom_site_disorder_assembly
_atom_site_disorder_group
Pt1 Pt 1.0000 0.5000 0.0000 0.03984(8) Uani 1 2 d S . .
Ag1 Ag 0.90300(2) 0.427841(17) -0.134061(15) 0.05507(10) Uani 1 1 d . . .
Cl1 Cl 0.26936(10) 0.15198(8) 0.10342(9) 0.0860(4) Uani 1 1 d D . .
P1 P 0.82156(7) 0.55022(6) -0.17631(5) 0.0460(2) Uani 1 1 d . . .
P2 P 0.93743(6) 0.62289(5) -0.03931(5) 0.0439(2) Uani 1 1 d . . .
P3 P 0.99997(7) 0.31182(6) -0.11229(5) 0.0499(2) Uani 1 1 d . . .
O1 O 0.2905(7) 0.2044(6) 0.1527(6) 0.347(9) Uani 1 1 d D . .
O2 O 0.2476(6) 0.1924(7) 0.0440(5) 0.281(7) Uani 1 1 d D . .
O3 O 0.1989(7) 0.1131(8) 0.1078(8) 0.364(10) Uani 1 1 d D . .
O4 O 0.3369(5) 0.1002(4) 0.1065(3) 0.189(4) Uani 1 1 d D . .
C1 C 0.8279(2) 0.6165(2) -0.10176(18) 0.0475(8) Uani 1 1 d . . .
H1A H 0.8102 0.6702 -0.1191 0.057 Uiso 1 1 calc R . .
H1B H 0.7849 0.5981 -0.0775 0.057 Uiso 1 1 calc R . .
C2 C 0.9084(3) 0.6748(2) 0.03284(19) 0.0518(9) Uani 1 1 d . . .
H2A H 0.8607 0.6450 0.0450 0.062 Uiso 1 1 calc R . .
H2B H 0.8848 0.7274 0.0167 0.062 Uiso 1 1 calc R . .
C3 C 0.8585(3) 0.6087(3) -0.2410(2) 0.0545(9) Uani 1 1 d . . .
C4 C 0.9003(4) 0.5666(4) -0.2834(3) 0.0820(15) Uani 1 1 d . . .
H4A H 0.9087 0.5113 -0.2782 0.098 Uiso 1 1 calc R . .
C5 C 0.9297(5) 0.6080(6) -0.3342(4) 0.122(3) Uani 1 1 d . . .
H5A H 0.9575 0.5806 -0.3635 0.146 Uiso 1 1 calc R . .
C6 C 0.9172(5) 0.6901(6) -0.3406(4) 0.121(3) Uani 1 1 d . . .
H6A H 0.9384 0.7183 -0.3733 0.145 Uiso 1 1 calc R . .
C7 C 0.8748(5) 0.7294(4) -0.3000(3) 0.0958(19) Uani 1 1 d . . .
H7A H 0.8657 0.7845 -0.3058 0.115 Uiso 1 1 calc R . .
C8 C 0.8446(4) 0.6904(3) -0.2501(3) 0.0727(12) Uani 1 1 d . . .
H8A H 0.8149 0.7187 -0.2226 0.087 Uiso 1 1 calc R . .
C9 C 0.7021(3) 0.5373(2) -0.20997(19) 0.0512(9) Uani 1 1 d . . .
C10 C 0.6708(4) 0.4618(3) -0.2357(3) 0.0831(16) Uani 1 1 d . . .
H10A H 0.7109 0.4207 -0.2373 0.100 Uiso 1 1 calc R . .
C11 C 0.5800(5) 0.4486(4) -0.2586(4) 0.112(3) Uani 1 1 d . . .
H11A H 0.5593 0.3984 -0.2763 0.134 Uiso 1 1 calc R . .
C12 C 0.5207(4) 0.5066(4) -0.2561(4) 0.098(2) Uani 1 1 d . . .
H12A H 0.4597 0.4960 -0.2709 0.118 Uiso 1 1 calc R . .
C13 C 0.5496(3) 0.5807(4) -0.2321(3) 0.0847(16) Uani 1 1 d . . .
H13A H 0.5083 0.6209 -0.2311 0.102 Uiso 1 1 calc R . .
C14 C 0.6404(3) 0.5969(3) -0.2090(2) 0.0664(11) Uani 1 1 d . . .
H14A H 0.6598 0.6480 -0.1929 0.080 Uiso 1 1 calc R . .
C15 C 1.0005(3) 0.6902(2) -0.0802(2) 0.0536(9) Uani 1 1 d . . .
C16 C 1.0498(3) 0.6575(3) -0.1213(2) 0.0654(11) Uani 1 1 d . . .
H16A H 1.0531 0.6020 -0.1258 0.079 Uiso 1 1 calc R . .
C17 C 1.0956(4) 0.7089(5) -0.1567(3) 0.096(2) Uani 1 1 d . . .
H17A H 1.1283 0.6873 -0.1854 0.115 Uiso 1 1 calc R . .
C18 C 1.0921(5) 0.7886(5) -0.1492(4) 0.103(2) Uani 1 1 d . . .
H18A H 1.1232 0.8220 -0.1722 0.124 Uiso 1 1 calc R . .
C19 C 1.0440(6) 0.8208(4) -0.1086(3) 0.107(2) Uani 1 1 d . . .
H19A H 1.0426 0.8764 -0.1036 0.129 Uiso 1 1 calc R . .
C20 C 0.9965(4) 0.7725(3) -0.0742(2) 0.0787(15) Uani 1 1 d . . .
H20A H 0.9621 0.7955 -0.0473 0.094 Uiso 1 1 calc R . .
C21 C 0.9482(3) 0.2173(3) -0.1001(2) 0.0632(11) Uani 1 1 d . . .
C22 C 0.9973(6) 0.1464(3) -0.0897(3) 0.102(2) Uani 1 1 d . . .
H22A H 1.0573 0.1465 -0.0900 0.122 Uiso 1 1 calc R . .
C23 C 0.9561(10) 0.0755(4) -0.0789(5) 0.141(4) Uani 1 1 d . . .
H23A H 0.9881 0.0276 -0.0719 0.169 Uiso 1 1 calc R . .
C24 C 0.8684(11) 0.0767(7) -0.0787(5) 0.170(6) Uani 1 1 d . . .
H24A H 0.8411 0.0285 -0.0722 0.204 Uiso 1 1 calc R . .
C25 C 0.8190(7) 0.1452(7) -0.0875(6) 0.176(6) Uani 1 1 d . . .
H25A H 0.7593 0.1450 -0.0864 0.211 Uiso 1 1 calc R . .
C26 C 0.8622(4) 0.2162(4) -0.0982(4) 0.110(2) Uani 1 1 d . . .
H26A H 0.8302 0.2641 -0.1042 0.132 Uiso 1 1 calc R . .
C27 C 1.0577(3) 0.2924(3) -0.1793(2) 0.0628(11) Uani 1 1 d . . .
C28 C 1.0151(4) 0.3157(4) -0.2465(2) 0.0834(15) Uani 1 1 d . . .
H28A H 0.9599 0.3413 -0.2553 0.100 Uiso 1 1 calc R . .
C29 C 1.0530(6) 0.3015(5) -0.2999(3) 0.120(3) Uani 1 1 d . . .
H29A H 1.0236 0.3163 -0.3451 0.145 Uiso 1 1 calc R . .
C30 C 1.1375(7) 0.2642(6) -0.2854(4) 0.135(3) Uani 1 1 d . . .
H30A H 1.1647 0.2554 -0.3213 0.162 Uiso 1 1 calc R . .
C31 C 1.1794(5) 0.2410(5) -0.2203(4) 0.123(3) Uani 1 1 d . . .
H31A H 1.2346 0.2155 -0.2116 0.148 Uiso 1 1 calc R . .
C32 C 1.1407(4) 0.2549(4) -0.1666(3) 0.0866(16) Uani 1 1 d . . .
H32A H 1.1701 0.2391 -0.1217 0.104 Uiso 1 1 calc R . .
C33 C 0.8762(3) 0.4575(2) -0.0106(2) 0.0500(8) Uani 1 1 d . . .
C34 C 0.8011(3) 0.4308(2) -0.0178(2) 0.0544(9) Uani 1 1 d . . .
C35 C 0.7136(3) 0.3992(3) -0.0227(2) 0.0556(9) Uani 1 1 d . . .
C36 C 0.7029(3) 0.3283(3) 0.0101(3) 0.0833(15) Uani 1 1 d . . .
H36A H 0.7527 0.2993 0.0340 0.100 Uiso 1 1 calc R . .
C37 C 0.6165(4) 0.3000(4) 0.0072(3) 0.0868(16) Uani 1 1 d . . .
H37A H 0.6101 0.2516 0.0288 0.104 Uiso 1 1 calc R . .
C38 C 0.5415(3) 0.3418(3) -0.0266(3) 0.0700(12) Uani 1 1 d . A .
C39 C 0.5533(3) 0.4099(4) -0.0617(3) 0.0835(15) Uani 1 1 d . . .
H39A H 0.5035 0.4382 -0.0869 0.100 Uiso 1 1 calc R . .
C40 C 0.6384(3) 0.4374(3) -0.0603(3) 0.0737(13) Uani 1 1 d . . .
H40A H 0.6443 0.4831 -0.0857 0.088 Uiso 1 1 calc R . .
C41 C 0.4476(4) 0.3130(4) -0.0262(4) 0.1106(19) Uani 1 1 d DU . .
C42 C 0.4537(18) 0.2232(7) -0.0048(11) 0.096(6) Uani 0.35(2) 1 d PDU A 1
H42A H 0.4715 0.2191 0.0450 0.144 Uiso 0.35(2) 1 calc PR A 1
H42B H 0.4970 0.1966 -0.0238 0.144 Uiso 0.35(2) 1 calc PR A 1
H42C H 0.3963 0.1982 -0.0223 0.144 Uiso 0.35(2) 1 calc PR A 1
C43 C 0.3981(10) 0.3112(15) -0.1066(6) 0.126(7) Uani 0.35(2) 1 d PDU A 1
H43A H 0.3825 0.3650 -0.1227 0.190 Uiso 0.35(2) 1 calc PR A 1
H43B H 0.3448 0.2793 -0.1138 0.190 Uiso 0.35(2) 1 calc PR A 1
H43C H 0.4370 0.2881 -0.1319 0.190 Uiso 0.35(2) 1 calc PR A 1
C44 C 0.3936(17) 0.3626(14) 0.0114(14) 0.155(10) Uani 0.35(2) 1 d PDU A 1
H44A H 0.4241 0.4122 0.0263 0.232 Uiso 0.35(2) 1 calc PR A 1
H44B H 0.3864 0.3334 0.0511 0.232 Uiso 0.35(2) 1 calc PR A 1
H44C H 0.3359 0.3737 -0.0194 0.232 Uiso 0.35(2) 1 calc PR A 1
C42' C 0.3698(7) 0.3583(12) -0.0762(11) 0.216(10) Uani 0.65(2) 1 d PDU A 2
H42D H 0.3713 0.4139 -0.0629 0.324 Uiso 0.65(2) 1 calc PR A 2
H42E H 0.3140 0.3349 -0.0739 0.324 Uiso 0.65(2) 1 calc PR A 2
H42F H 0.3759 0.3543 -0.1228 0.324 Uiso 0.65(2) 1 calc PR A 2
C43' C 0.4402(9) 0.3375(9) 0.0495(7) 0.129(5) Uani 0.65(2) 1 d PDU A 2
H43D H 0.4513 0.3941 0.0564 0.194 Uiso 0.65(2) 1 calc PR A 2
H43E H 0.4836 0.3079 0.0838 0.194 Uiso 0.65(2) 1 calc PR A 2
H43F H 0.3813 0.3252 0.0537 0.194 Uiso 0.65(2) 1 calc PR A 2
C44' C 0.4330(14) 0.2225(6) -0.0336(9) 0.133(5) Uani 0.65(2) 1 d PDU A 2
H44D H 0.4310 0.2065 -0.0803 0.199 Uiso 0.65(2) 1 calc PR A 2
H44E H 0.3775 0.2088 -0.0234 0.199 Uiso 0.65(2) 1 calc PR A 2
H44F H 0.4813 0.1952 -0.0017 0.199 Uiso 0.65(2) 1 calc PR A 2
C01 C 0.6591(18) 0.0777(15) 0.0788(17) 0.226(11) Uani 0.372(13) 1 d PDU B 1
H01A H 0.6409 0.1247 0.0497 0.271 Uiso 0.372(13) 1 calc PR B 1
H01B H 0.6702 0.0948 0.1268 0.271 Uiso 0.372(13) 1 calc PR B 1
Cl01 Cl 0.5691(14) 0.0071(14) 0.0607(15) 0.347(12) Uani 0.372(13) 1 d PDU B 1
Cl02 Cl 0.7555(16) 0.0425(19) 0.0657(13) 0.345(12) Uani 0.372(13) 1 d PDU B 1
C01' C 0.6896(11) -0.0178(11) 0.0466(11) 0.175(8) Uani 0.628(13) 1 d PDU B 2
H01C H 0.6977 -0.0266 0.0004 0.210 Uiso 0.628(13) 1 calc PR B 2
H01D H 0.6509 -0.0604 0.0550 0.210 Uiso 0.628(13) 1 calc PR B 2
Cl1' Cl 0.6357(12) 0.0678(9) 0.0449(5) 0.401(11) Uani 0.628(13) 1 d PDU B 2
Cl2' Cl 0.7917(7) -0.0297(7) 0.1049(5) 0.274(6) Uani 0.628(13) 1 d PDU B 2
C02 C 0.2366(11) 0.4873(11) -0.2208(9) 0.328(13) Uani 0.387(7) 1 d PDU C 1
H02A H 0.2958 0.5109 -0.2056 0.393 Uiso 0.387(7) 1 calc PR C 1
H02B H 0.2418 0.4338 -0.2388 0.393 Uiso 0.387(7) 1 calc PR C 1
Cl03 Cl 0.1824(8) 0.4832(5) -0.1483(6) 0.191(4) Uani 0.387(7) 1 d PDU C 1
Cl04 Cl 0.1632(15) 0.5498(13) -0.2865(8) 0.346(8) Uani 0.387(7) 1 d PDU C 1
C02' C 0.2366(11) 0.4873(11) -0.2208(9) 0.328(13) Uani 0.613(7) 1 d PDU C 2
H02C H 0.2356 0.4936 -0.2694 0.393 Uiso 0.613(7) 1 calc PR C 2
H02D H 0.2531 0.4319 -0.2084 0.393 Uiso 0.613(7) 1 calc PR C 2
Cl3' Cl 0.1340(6) 0.4996(5) -0.2146(7) 0.278(5) Uani 0.613(7) 1 d PDU C 2
Cl4' Cl 0.3192(5) 0.5459(5) -0.1744(5) 0.228(3) Uani 0.613(7) 1 d PDU C 2

loop_
_atom_site_aniso_label
_atom_site_aniso_U_11
_atom_site_aniso_U_22
_atom_site_aniso_U_33
_atom_site_aniso_U_23
_atom_site_aniso_U_13
_atom_site_aniso_U_12
Pt1 0.03907(12) 0.03469(11) 0.03942(11) -0.00234(6) -0.00108(8) -0.00002(6)
Ag1 0.05735(19) 0.04433(17) 0.05212(17) -0.00661(12) -0.00609(14) 0.00851(12)
Cl1 0.0921(9) 0.0569(7) 0.1156(11) 0.0035(7) 0.0386(9) -0.0004(6)
P1 0.0471(5) 0.0424(5) 0.0412(4) -0.0016(4) -0.0014(4) 0.0034(4)
P2 0.0460(5) 0.0362(4) 0.0419(4) -0.0026(3) -0.0020(4) 0.0028(4)
P3 0.0558(6) 0.0410(5) 0.0449(5) -0.0069(4) -0.0015(4) 0.0048(4)
O1 0.306(13) 0.233(10) 0.380(16) -0.198(11) -0.127(12) 0.143(10)
O2 0.239(9) 0.375(14) 0.271(11) 0.211(11) 0.139(9) 0.187(10)
O3 0.295(15) 0.300(15) 0.55(3) 0.015(17) 0.212(18) -0.134(13)
O4 0.248(8) 0.156(5) 0.141(5) 0.003(4) 0.010(5) 0.132(6)
C1 0.0441(18) 0.0465(19) 0.0430(17) -0.0068(15) -0.0049(14) 0.0060(15)
C2 0.053(2) 0.048(2) 0.0469(18) -0.0075(16) 0.0008(16) 0.0080(17)
C3 0.053(2) 0.057(2) 0.0478(19) 0.0021(17) 0.0032(17) -0.0042(18)
C4 0.091(4) 0.082(4) 0.077(3) 0.004(3) 0.028(3) 0.014(3)
C5 0.122(6) 0.164(8) 0.097(5) 0.021(5) 0.060(4) 0.023(6)
C6 0.101(5) 0.155(8) 0.108(5) 0.054(5) 0.030(4) -0.011(5)
C7 0.106(5) 0.084(4) 0.090(4) 0.032(3) 0.011(4) -0.018(3)
C8 0.088(3) 0.060(3) 0.064(3) 0.003(2) 0.008(2) -0.003(2)
C9 0.052(2) 0.049(2) 0.0451(18) 0.0030(16) -0.0017(16) -0.0036(17)
C10 0.078(3) 0.061(3) 0.088(4) -0.014(3) -0.019(3) -0.009(3)
C11 0.090(4) 0.087(4) 0.123(5) 0.005(4) -0.037(4) -0.027(4)
C12 0.054(3) 0.120(6) 0.100(5) 0.021(4) -0.016(3) -0.021(3)
C13 0.052(3) 0.111(5) 0.080(3) 0.007(3) -0.003(2) 0.015(3)
C14 0.057(2) 0.063(3) 0.069(3) -0.001(2) -0.001(2) 0.004(2)
C15 0.056(2) 0.0421(19) 0.051(2) 0.0082(16) -0.0063(17) -0.0025(16)
C16 0.059(2) 0.065(3) 0.070(3) 0.018(2) 0.012(2) 0.001(2)
C17 0.070(3) 0.122(5) 0.095(4) 0.054(4) 0.021(3) 0.006(3)
C18 0.107(5) 0.101(5) 0.086(4) 0.042(4) -0.003(4) -0.032(4)
C19 0.164(7) 0.059(3) 0.080(4) 0.023(3) -0.002(4) -0.027(4)
C20 0.127(5) 0.042(2) 0.056(2) 0.0089(19) 0.005(3) -0.006(3)
C21 0.080(3) 0.054(2) 0.047(2) -0.0048(18) 0.001(2) -0.010(2)
C22 0.174(7) 0.047(3) 0.096(4) -0.002(3) 0.056(4) 0.010(3)
C23 0.272(14) 0.055(4) 0.105(6) -0.008(3) 0.067(8) -0.014(6)
C24 0.271(15) 0.117(7) 0.091(5) 0.008(5) -0.008(8) -0.111(10)
C25 0.144(8) 0.176(10) 0.168(9) 0.101(8) -0.030(6) -0.080(7)
C26 0.084(4) 0.103(5) 0.116(5) 0.036(4) -0.024(4) -0.028(4)
C27 0.072(3) 0.061(2) 0.052(2) -0.0129(19) 0.009(2) 0.002(2)
C28 0.101(4) 0.090(4) 0.054(2) -0.003(2) 0.011(3) 0.012(3)
C29 0.150(7) 0.154(7) 0.061(3) -0.013(4) 0.033(4) -0.001(6)
C30 0.156(8) 0.180(9) 0.083(5) -0.040(5) 0.057(5) -0.004(7)
C31 0.093(5) 0.170(8) 0.113(6) -0.047(5) 0.039(4) 0.011(5)
C32 0.081(4) 0.105(4) 0.071(3) -0.015(3) 0.015(3) 0.020(3)
C33 0.046(2) 0.0453(19) 0.0521(19) -0.0004(16) 0.0013(16) 0.0023(16)
C34 0.046(2) 0.056(2) 0.057(2) 0.0016(17) 0.0056(17) 0.0000(17)
C35 0.048(2) 0.058(2) 0.057(2) -0.0036(18) 0.0076(17) -0.0086(18)
C36 0.063(3) 0.085(3) 0.089(4) 0.025(3) -0.004(3) -0.013(3)
C37 0.083(4) 0.084(4) 0.089(4) 0.024(3) 0.016(3) -0.022(3)
C38 0.058(3) 0.087(3) 0.067(3) -0.004(2) 0.020(2) -0.019(2)
C39 0.048(2) 0.102(4) 0.096(4) 0.024(3) 0.011(2) 0.001(3)
C40 0.057(3) 0.075(3) 0.088(3) 0.027(3) 0.018(2) -0.003(2)
C41 0.071(3) 0.122(4) 0.148(5) 0.006(4) 0.046(3) -0.022(3)
C42 0.105(17) 0.099(6) 0.109(13) -0.049(7) 0.070(13) -0.070(8)
C43 0.018(7) 0.18(2) 0.176(8) 0.000(12) 0.017(7) -0.006(9)
C44 0.083(16) 0.151(15) 0.23(2) -0.05(2) 0.046(17) -0.004(14)
C42' 0.038(5) 0.307(17) 0.296(17) 0.125(18) 0.029(9) -0.022(8)
C43' 0.101(9) 0.113(9) 0.213(10) -0.051(8) 0.110(9) -0.027(7)
C44' 0.103(10) 0.152(6) 0.161(14) -0.080(7) 0.064(11) -0.078(7)
C01 0.337(18) 0.106(14) 0.14(3) -0.016(16) -0.103(19) 0.104(9)
Cl01 0.343(12) 0.349(14) 0.355(15) -0.008(8) 0.102(8) -0.006(7)
Cl02 0.346(13) 0.352(15) 0.345(14) 0.007(8) 0.103(9) -0.018(8)
C01' 0.161(14) 0.149(11) 0.215(19) -0.085(13) 0.048(9) -0.014(8)
Cl1' 0.61(2) 0.361(15) 0.188(9) 0.014(8) 0.030(11) 0.326(16)
Cl2' 0.283(10) 0.248(9) 0.237(8) -0.019(7) -0.027(7) 0.079(7)
C02 0.32(3) 0.45(3) 0.224(16) -0.078(13) 0.076(14) 0.15(2)
Cl03 0.187(7) 0.144(5) 0.231(7) -0.020(5) 0.034(6) 0.054(5)
Cl04 0.373(11) 0.360(11) 0.304(9) 0.045(7) 0.085(7) 0.007(8)
C02' 0.32(3) 0.45(3) 0.224(16) -0.078(13) 0.076(14) 0.15(2)
Cl3' 0.266(8) 0.251(7) 0.314(9) -0.097(6) 0.072(6) -0.029(5)
Cl4' 0.210(5) 0.212(5) 0.263(6) 0.015(5) 0.064(5) -0.042(4)

loop_
_atom_type_symbol
_atom_type_description
_atom_type_scat_dispersion_real
_atom_type_scat_dispersion_imag
_atom_type_scat_source
C C 0.0033 0.0016 'International Tables Vol C Tables 4.2.6.8 and 6.1.1.4'
H H 0.0000 0.0000 'International Tables Vol C Tables 4.2.6.8 and 6.1.1.4'
O O 0.0106 0.0060 'International Tables Vol C Tables 4.2.6.8 and 6.1.1.4'
P P 0.1023 0.0942 'International Tables Vol C Tables 4.2.6.8 and 6.1.1.4'
Cl Cl 0.1484 0.1585 'International Tables Vol C Tables 4.2.6.8 and 6.1.1.4'
Ag Ag -0.8971 1.1015 'International Tables Vol C Tables 4.2.6.8 and 6.1.1.4'
Pt Pt -1.7033 8.3905 'International Tables Vol C Tables 4.2.6.8 and 6.1.1.4'

loop_
_geom_angle_atom_site_label_1
_geom_angle_atom_site_label_2
_geom_angle_atom_site_label_3
_geom_angle
_geom_angle_site_symmetry_1
_geom_angle_site_symmetry_3
C33 Pt1 C33 180.0 3_765 .
C33 Pt1 P2 88.33(11) 3_765 3_765
C33 Pt1 P2 91.67(11) . 3_765
C33 Pt1 P2 91.67(11) 3_765 .
C33 Pt1 P2 88.33(11) . .
P2 Pt1 P2 180.0 3_765 .
C33 Pt1 Ag1 60.97(11) 3_765 3_765
C33 Pt1 Ag1 119.03(11) . 3_765
P2 Pt1 Ag1 89.06(2) 3_765 3_765
P2 Pt1 Ag1 90.94(2) . 3_765
C33 Pt1 Ag1 119.03(11) 3_765 .
C33 Pt1 Ag1 60.97(11) . .
P2 Pt1 Ag1 90.94(2) 3_765 .
P2 Pt1 Ag1 89.06(2) . .
Ag1 Pt1 Ag1 180.0 3_765 .
P3 Ag1 P1 167.31(4) . .
P3 Ag1 C33 102.91(9) . .
P1 Ag1 C33 88.42(9) . .
P3 Ag1 Pt1 90.95(3) . .
P1 Ag1 Pt1 93.92(2) . .
C33 Ag1 Pt1 41.43(8) . .
O1 Cl1 O3 109.8(8) . .
O1 Cl1 O2 106.9(7) . .
O3 Cl1 O2 107.0(7) . .
O1 Cl1 O4 111.0(5) . .
O3 Cl1 O4 109.6(7) . .
O2 Cl1 O4 112.3(5) . .
C9 P1 C3 106.30(18) . .
C9 P1 C1 101.86(18) . .
C3 P1 C1 106.94(19) . .
C9 P1 Ag1 114.70(14) . .
C3 P1 Ag1 117.56(14) . .
C1 P1 Ag1 108.10(12) . .
C15 P2 C1 104.07(18) . .
C15 P2 C2 109.5(2) . .
C1 P2 C2 100.79(17) . .
C15 P2 Pt1 118.13(14) . .
C1 P2 Pt1 114.37(13) . .
C2 P2 Pt1 108.56(13) . .
C21 P3 C27 105.3(2) . .
C21 P3 C2 105.0(2) . 3_765
C27 P3 C2 103.6(2) . 3_765
C21 P3 Ag1 116.23(17) . .
C27 P3 Ag1 114.32(16) . .
C2 P3 Ag1 111.17(12) 3_765 .
P2 C1 P1 115.5(2) . .
P2 C1 H1A 108.4 . .
P1 C1 H1A 108.4 . .
P2 C1 H1B 108.4 . .
P1 C1 H1B 108.4 . .
H1A C1 H1B 107.5 . .
P2 C2 P3 116.0(2) . 3_765
P2 C2 H2A 108.3 . .
P3 C2 H2A 108.3 3_765 .
P2 C2 H2B 108.3 . .
P3 C2 H2B 108.3 3_765 .
H2A C2 H2B 107.4 . .
C8 C3 C4 120.0(5) . .
C8 C3 P1 123.6(4) . .
C4 C3 P1 116.5(4) . .
C3 C4 C5 119.1(6) . .
C3 C4 H4A 120.4 . .
C5 C4 H4A 120.4 . .
C6 C5 C4 119.5(7) . .
C6 C5 H5A 120.3 . .
C4 C5 H5A 120.3 . .
C7 C6 C5 120.4(6) . .
C7 C6 H6A 119.8 . .
C5 C6 H6A 119.8 . .
C6 C7 C8 121.6(6) . .
C6 C7 H7A 119.2 . .
C8 C7 H7A 119.2 . .
C7 C8 C3 119.5(6) . .
C7 C8 H8A 120.3 . .
C3 C8 H8A 120.3 . .
C14 C9 C10 118.4(4) . .
C14 C9 P1 123.7(3) . .
C10 C9 P1 117.9(4) . .
C11 C10 C9 119.5(6) . .
C11 C10 H10A 120.2 . .
C9 C10 H10A 120.2 . .
C12 C11 C10 121.4(6) . .
C12 C11 H11A 119.3 . .
C10 C11 H11A 119.3 . .
C11 C12 C13 120.1(6) . .
C11 C12 H12A 120.0 . .
C13 C12 H12A 120.0 . .
C12 C13 C14 120.5(6) . .
C12 C13 H13A 119.8 . .
C14 C13 H13A 119.8 . .
C9 C14 C13 120.1(5) . .
C9 C14 H14A 119.9 . .
C13 C14 H14A 119.9 . .
C16 C15 C20 119.5(4) . .
C16 C15 P2 118.2(3) . .
C20 C15 P2 122.2(4) . .
C15 C16 C17 119.2(5) . .
C15 C16 H16A 120.4 . .
C17 C16 H16A 120.4 . .
C18 C17 C16 120.4(7) . .
C18 C17 H17A 119.8 . .
C16 C17 H17A 119.8 . .
C17 C18 C19 120.5(6) . .
C17 C18 H18A 119.8 . .
C19 C18 H18A 119.8 . .
C18 C19 C20 120.9(6) . .
C18 C19 H19A 119.5 . .
C20 C19 H19A 119.5 . .
C15 C20 C19 119.4(6) . .
C15 C20 H20A 120.3 . .
C19 C20 H20A 120.3 . .
C26 C21 C22 119.6(6) . .
C26 C21 P3 119.5(4) . .
C22 C21 P3 120.8(5) . .
C23 C22 C21 119.3(8) . .
C23 C22 H22A 120.3 . .
C21 C22 H22A 120.3 . .
C24 C23 C22 119.3(9) . .
C24 C23 H23A 120.3 . .
C22 C23 H23A 120.3 . .
C25 C24 C23 122.8(8) . .
C25 C24 H24A 118.6 . .
C23 C24 H24A 118.6 . .
C24 C25 C26 116.8(10) . .
C24 C25 H25A 121.6 . .
C26 C25 H25A 121.6 . .
C21 C26 C25 122.2(8) . .
C21 C26 H26A 118.9 . .
C25 C26 H26A 118.9 . .
C28 C27 C32 119.0(5) . .
C28 C27 P3 117.3(4) . .
C32 C27 P3 123.6(4) . .
C29 C28 C27 120.9(6) . .
C29 C28 H28A 119.5 . .
C27 C28 H28A 119.5 . .
C28 C29 C30 118.8(7) . .
C28 C29 H29A 120.6 . .
C30 C29 H29A 120.6 . .
C31 C30 C29 120.8(6) . .
C31 C30 H30A 119.6 . .
C29 C30 H30A 119.6 . .
C30 C31 C32 120.2(7) . .
C30 C31 H31A 119.9 . .
C32 C31 H31A 119.9 . .
C31 C32 C27 120.2(6) . .
C31 C32 H32A 119.9 . .
C27 C32 H32A 119.9 . .
C34 C33 Pt1 178.9(4) . .
C34 C33 Ag1 101.5(3) . .
Pt1 C33 Ag1 77.60(13) . .
C33 C34 C35 177.2(4) . .
C40 C35 C36 117.8(4) . .
C40 C35 C34 121.5(4) . .
C36 C35 C34 120.6(4) . .
C35 C36 C37 119.9(5) . .
C35 C36 H36A 120.0 . .
C37 C36 H36A 120.0 . .
C38 C37 C36 121.7(5) . .
C38 C37 H37A 119.2 . .
C36 C37 H37A 119.2 . .
C39 C38 C37 117.6(5) . .
C39 C38 C41 120.9(5) . .
C37 C38 C41 121.5(5) . .
C38 C39 C40 121.0(5) . .
C38 C39 H39A 119.5 . .
C40 C39 H39A 119.5 . .
C35 C40 C39 121.8(4) . .
C35 C40 H40A 119.1 . .
C39 C40 H40A 119.1 . .
C44 C41 C44' 120.1(15) . .
C44 C41 C38 118.8(12) . .
C44' C41 C38 115.2(9) . .
C44 C41 C42' 67.2(10) . .
C44' C41 C42' 110.4(8) . .
C38 C41 C42' 115.2(6) . .
C44 C41 C42 113.1(10) . .
C44' C41 C42 21.7(10) . .
C38 C41 C42 108.2(11) . .
C42' C41 C42 129.0(12) . .
C44 C41 C43 109.1(9) . .
C44' C41 C43 82.1(10) . .
C38 C41 C43 102.2(7) . .
C42' C41 C43 42.9(9) . .
C42 C41 C43 103.8(8) . .
C44 C41 C43' 37.2(10) . .
C44' C41 C43' 107.3(7) . .
C38 C41 C43' 103.1(6) . .
C42' C41 C43' 104.4(8) . .
C42 C41 C43' 90.0(9) . .
C43 C41 C43' 145.6(8) . .
C41 C42 H42A 109.5 . .
C41 C42 H42B 109.5 . .
H42A C42 H42B 109.5 . .
C41 C42 H42C 109.5 . .
H42A C42 H42C 109.5 . .
H42B C42 H42C 109.5 . .
C41 C43 H43A 109.5 . .
C41 C43 H43B 109.5 . .
H43A C43 H43B 109.5 . .
C41 C43 H43C 109.5 . .
H43A C43 H43C 109.5 . .
H43B C43 H43C 109.5 . .
C41 C44 H44A 109.5 . .
C41 C44 H44B 109.5 . .
H44A C44 H44B 109.5 . .
C41 C44 H44C 109.5 . .
H44A C44 H44C 109.5 . .
H44B C44 H44C 109.5 . .
C41 C42' H42D 109.5 . .
C41 C42' H42E 109.5 . .
H42D C42' H42E 109.5 . .
C41 C42' H42F 109.5 . .
H42D C42' H42F 109.5 . .
H42E C42' H42F 109.5 . .
C41 C43' H43D 109.5 . .
C41 C43' H43E 109.5 . .
H43D C43' H43E 109.5 . .
C41 C43' H43F 109.5 . .
H43D C43' H43F 109.5 . .
H43E C43' H43F 109.5 . .
C41 C44' H44D 109.5 . .
C41 C44' H44E 109.5 . .
H44D C44' H44E 109.5 . .
C41 C44' H44F 109.5 . .
H44D C44' H44F 109.5 . .
H44E C44' H44F 109.5 . .
Cl02 C01 Cl01 114.7(14) . .
Cl02 C01 H01A 108.6 . .
Cl01 C01 H01A 108.6 . .
Cl02 C01 H01B 108.6 . .
Cl01 C01 H01B 108.6 . .
H01A C01 H01B 107.6 . .
Cl1' C01' Cl2' 119.1(10) . .
Cl1' C01' H01C 107.5 . .
Cl2' C01' H01C 107.5 . .
Cl1' C01' H01D 107.5 . .
Cl2' C01' H01D 107.5 . .
H01C C01' H01D 107.0 . .
Cl04 C02 Cl03 104.9(8) . .
Cl04 C02 H02A 110.8 . .
Cl03 C02 H02A 110.8 . .
Cl04 C02 H02B 110.8 . .
Cl03 C02 H02B 110.8 . .
H02A C02 H02B 108.8 . .

loop_
_geom_bond_atom_site_label_1
_geom_bond_atom_site_label_2
_geom_bond_distance
_geom_bond_site_symmetry_2
Pt1 C33 2.002(4) 3_765
Pt1 C33 2.002(4) .
Pt1 P2 2.3095(9) 3_765
Pt1 P2 2.3095(9) .
Pt1 Ag1 2.9555(5) 3_765
Pt1 Ag1 2.9555(5) .
Ag1 P3 2.4138(11) .
Ag1 P1 2.4265(10) .
Ag1 C33 2.646(4) .
Cl1 O1 1.290(7) .
Cl1 O3 1.291(8) .
Cl1 O2 1.326(7) .
Cl1 O4 1.344(5) .
P1 C9 1.808(4) .
P1 C3 1.821(4) .
P1 C1 1.832(4) .
P2 C15 1.813(4) .
P2 C1 1.826(3) .
P2 C2 1.830(4) .
P3 C21 1.811(5) .
P3 C27 1.818(5) .
P3 C2 1.843(4) 3_765
C1 H1A 0.9700 .
C1 H1B 0.9700 .
C2 P3 1.843(4) 3_765
C2 H2A 0.9700 .
C2 H2B 0.9700 .
C3 C8 1.381(6) .
C3 C4 1.383(7) .
C4 C5 1.395(9) .
C4 H4A 0.9300 .
C5 C6 1.381(11) .
C5 H5A 0.9300 .
C6 C7 1.337(11) .
C6 H6A 0.9300 .
C7 C8 1.366(8) .
C7 H7A 0.9300 .
C8 H8A 0.9300 .
C9 C14 1.380(6) .
C9 C10 1.395(7) .
C10 C11 1.378(8) .
C10 H10A 0.9300 .
C11 C12 1.342(10) .
C11 H11A 0.9300 .
C12 C13 1.355(9) .
C12 H12A 0.9300 .
C13 C14 1.387(7) .
C13 H13A 0.9300 .
C14 H14A 0.9300 .
C15 C16 1.369(7) .
C15 C20 1.376(6) .
C16 C17 1.412(7) .
C16 H16A 0.9300 .
C17 C18 1.336(10) .
C17 H17A 0.9300 .
C18 C19 1.346(11) .
C18 H18A 0.9300 .
C19 C20 1.386(9) .
C19 H19A 0.9300 .
C20 H20A 0.9300 .
C21 C26 1.342(8) .
C21 C22 1.389(8) .
C22 C23 1.383(11) .
C22 H22A 0.9300 .
C23 C24 1.360(16) .
C23 H23A 0.9300 .
C24 C25 1.359(18) .
C24 H24A 0.9300 .
C25 C26 1.401(10) .
C25 H25A 0.9300 .
C26 H26A 0.9300 .
C27 C28 1.384(7) .
C27 C32 1.392(7) .
C28 C29 1.363(8) .
C28 H28A 0.9300 .
C29 C30 1.408(12) .
C29 H29A 0.9300 .
C30 C31 1.348(12) .
C30 H30A 0.9300 .
C31 C32 1.374(8) .
C31 H31A 0.9300 .
C32 H32A 0.9300 .
C33 C34 1.218(6) .
C34 C35 1.433(6) .
C35 C40 1.366(6) .
C35 C36 1.379(7) .
C36 C37 1.405(7) .
C36 H36A 0.9300 .
C37 C38 1.370(8) .
C37 H37A 0.9300 .
C38 C39 1.368(7) .
C38 C41 1.533(7) .
C39 C40 1.389(7) .
C39 H39A 0.9300 .
C40 H40A 0.9300 .
C41 C44 1.505(9) .
C41 C44' 1.523(9) .
C41 C42' 1.544(9) .
C41 C42 1.549(9) .
C41 C43 1.585(9) .
C41 C43' 1.594(9) .
C42 H42A 0.9600 .
C42 H42B 0.9600 .
C42 H42C 0.9600 .
C43 H43A 0.9600 .
C43 H43B 0.9600 .
C43 H43C 0.9600 .
C44 H44A 0.9600 .
C44 H44B 0.9600 .
C44 H44C 0.9600 .
C42' H42D 0.9600 .
C42' H42E 0.9600 .
C42' H42F 0.9600 .
C43' H43D 0.9600 .
C43' H43E 0.9600 .
C43' H43F 0.9600 .
C44' H44D 0.9600 .
C44' H44E 0.9600 .
C44' H44F 0.9600 .
C01 Cl02 1.685(19) .
C01 Cl01 1.786(19) .
C01 H01A 0.9700 .
C01 H01B 0.9700 .
C01' Cl1' 1.647(14) .
C01' Cl2' 1.711(15) .
C01' H01C 0.9700 .
C01' H01D 0.9700 .
C02 Cl04 1.820(16) .
C02 Cl03 1.850(15) .
C02 H02A 0.9700 .
C02 H02B 0.9700 .
